data_7131036
loop_
_publ_author_name
'Jin, Yujie'
'Sun, Jizeng'
'Zhang, Kang'
'Liu, Jiyong'
'W&#xf6;rle, Michael'
'Duttwyler, Simon'

_publ_section_title
;
 Palladium-catalyzed B7-11 penta-arylation of the {CB<sub>11</sub>}
 monocarborane cluster.
;
_journal_issue 1
_journal_name_full 'Chemical communications (Cambridge, England)'
_journal_page_first 67
_journal_page_last 70
_journal_paper_doi 10.1039/d2cc05422a
_journal_volume 59
_journal_year 2022
_chemical_formula_moiety 'C31.707 H31.756 B11 I0.049 O2, C8 H20 N'
_chemical_formula_sum 'C39.71 H51.76 B11 I0.05 N O2'
_chemical_formula_weight 700.29
_space_group_crystal_system triclinic
_space_group_IT_number 2
_space_group_name_Hall '-P 1'
_space_group_name_H-M_alt 'P -1'
_atom_sites_solution_hydrogens mixed
_atom_sites_solution_primary dual
_audit_creation_date 2022-09-09
_audit_creation_method
;
Olex2 1.5
(compiled 2022.04.07 svn.rca3783a0 for OlexSys, GUI svn.r6498)
;
_audit_update_record
;
2022-09-12 deposited with the CCDC.	2022-11-25 downloaded from the CCDC.
;
_cell_angle_alpha 81.066(14)
_cell_angle_beta 71.006(11)
_cell_angle_gamma 78.919(10)
_cell_formula_units_Z 2
_cell_length_a 10.528(3)
_cell_length_b 12.446(4)
_cell_length_c 16.138(5)
_cell_measurement_reflns_used 9096
_cell_measurement_temperature 170(2)
_cell_measurement_theta_max 27.10
_cell_measurement_theta_min 2.46
_cell_volume 1952.4(10)
_computing_cell_refinement 'SAINT V8.38A (?, 2016)'
_computing_data_reduction 'SAINT V8.38A (?, 2016)'
_computing_molecular_graphics 'Olex2 1.5 (Dolomanov et al., 2009)'
_computing_publication_material 'Olex2 1.5 (Dolomanov et al., 2009)'
_computing_structure_refinement 'XL  (Sheldrick, 2008)'
_computing_structure_solution 'SHELXT 2018/2 (Sheldrick, 2018)'
_diffrn_ambient_temperature 170.00
_diffrn_measured_fraction_theta_full 0.999
_diffrn_measured_fraction_theta_max 0.996
_diffrn_measurement_device_type 'Bruker APEX-II CCD'
_diffrn_measurement_method '\f and \w scans'
_diffrn_radiation_type MoK\a
_diffrn_radiation_wavelength 0.71073
_diffrn_reflns_av_R_equivalents 0.0269
_diffrn_reflns_av_unetI/netI 0.0327
_diffrn_reflns_Laue_measured_fraction_full 0.999
_diffrn_reflns_Laue_measured_fraction_max 0.996
_diffrn_reflns_limit_h_max 13
_diffrn_reflns_limit_h_min -13
_diffrn_reflns_limit_k_max 15
_diffrn_reflns_limit_k_min -15
_diffrn_reflns_limit_l_max 20
_diffrn_reflns_limit_l_min -20
_diffrn_reflns_number 33108
_diffrn_reflns_point_group_measured_fraction_full 0.999
_diffrn_reflns_point_group_measured_fraction_max 0.996
_diffrn_reflns_theta_full 25.242
_diffrn_reflns_theta_max 27.131
_diffrn_reflns_theta_min 2.249
_diffrn_standards_number 0
_exptl_absorpt_coefficient_mu 0.106
_exptl_absorpt_correction_T_max 0.7455
_exptl_absorpt_correction_T_min 0.7172
_exptl_absorpt_correction_type multi-scan
_exptl_absorpt_process_details
;
SADABS-2016/2 (Bruker,2016/2) was used for absorption correction.
wR2(int) was 0.1201 before and 0.0393 after correction.
The Ratio of minimum to maximum transmission is 0.9620.
The \l/2 correction factor is Not present.
;
_exptl_crystal_colour colourless
_exptl_crystal_colour_primary colourless
_exptl_crystal_density_diffrn 1.191
_exptl_crystal_description block
_exptl_crystal_F_000 741
_exptl_crystal_size_max 0.43
_exptl_crystal_size_mid 0.26
_exptl_crystal_size_min 0.18
_refine_diff_density_max 0.429
_refine_diff_density_min -0.290
_refine_diff_density_rms 0.046
_refine_ls_extinction_method none
_refine_ls_goodness_of_fit_ref 1.057
_refine_ls_hydrogen_treatment mixed
_refine_ls_matrix_type full
_refine_ls_number_parameters 514
_refine_ls_number_reflns 8599
_refine_ls_number_restraints 1
_refine_ls_restrained_S_all 1.058
_refine_ls_R_factor_all 0.0493
_refine_ls_R_factor_gt 0.0458
_refine_ls_shift/su_max 0.001
_refine_ls_shift/su_mean 0.000
_refine_ls_structure_factor_coef Fsqd
_refine_ls_weighting_details 'w=1/[\s^2^(Fo^2^)+(0.0505P)^2^+0.7631P] where P=(Fo^2^+2Fc^2^)/3'
_refine_ls_weighting_scheme calc
_refine_ls_wR_factor_gt 0.1134
_refine_ls_wR_factor_ref 0.1162
_reflns_Friedel_coverage 0.000
_reflns_number_gt 7924
_reflns_number_total 8599
_reflns_threshold_expression 'I > 2\s(I)'
_cod_data_source_file d2cc05422a2.cif
_cod_data_source_block 200611_jyj_255_0m
_cod_depositor_comments 'Adding full bibliography for 7131036--7131040.cif.'
_cod_original_cell_volume 1952.3(10)
_cod_database_code 7131036
_shelx_shelxl_version_number 2018/3
_shelx_space_group_comment
;
The symmetry employed for this shelxl refinement is uniquely defined
by the following loop, which should always be used as a source of
symmetry information in preference to the above space-group names.
They are only intended as comments.
;
_shelx_estimated_absorpt_t_max 0.981
_shelx_estimated_absorpt_t_min 0.956
_olex2_refinement_description
;
1. Fixed Uiso
 At 1.2 times of:
  All B(H) groups, All C(H) groups, All C(H,H) groups
 At 1.5 times of:
  All C(H,H,H) groups
2. Rigid bond restraints
 B8, C19
 with sigma for 1-2 distances of 0.001 and sigma for 1-3 distances of 0.001
3. Others
 Sof(I1)=1-FVAR(1)
 Sof(C31)=Sof(C32)=Sof(H32)=Sof(C33)=Sof(H33)=Sof(C34)=Sof(H34)=Sof(C35)=
 Sof(H35)=Sof(C36)=Sof(H36)=FVAR(1)
4.a Secondary CH2 refined with riding coordinates:
 C44(H44A,H44B), C46(H46A,H46B), C48(H48A,H48B), C50(H50A,H50B)
4.b Aromatic/amide H refined with riding coordinates:
 C14(H14), C15(H15), C16(H16), C17(H17), C18(H18), C21(H21), C22(H22),
 C26(H26), C27(H27), C28(H28), C29(H29), C30(H30), C38(H38), C39(H39), C40(H40),
  C41(H41), C42(H42), C32(H32), C33(H33), C34(H34), C35(H35), C36(H36)
4.c Idealised Me refined as rotating group:
 C45(H45A,H45B,H45C), C47(H47A,H47B,H47C), C49(H49A,H49B,H49C), C51(H51A,H51B,
 H51C)
4.d Boron cage BH refined with riding coordinates:
 C1(H1), B2(H2A), B3(H3), B4(H4), B5(H5), B6(H6)
;
_olex2_submission_special_instructions 'No special instructions were received'

loop_
_space_group_symop_operation_xyz
'x, y, z'
'-x, -y, -z'

loop_
_atom_site_label
_atom_site_type_symbol
_atom_site_fract_x
_atom_site_fract_y
_atom_site_fract_z
_atom_site_U_iso_or_equiv
_atom_site_adp_type
_atom_site_occupancy
_atom_site_site_symmetry_order
_atom_site_calc_flag
_atom_site_refinement_flags_posn
_atom_site_refinement_flags_adp
_atom_site_refinement_flags_occupancy
_atom_site_disorder_assembly
_atom_site_disorder_group
O1 O 0.81632(10) 0.28695(9) 0.59481(6) 0.0356(2) Uani 1 1 d . . . . .
O2 O 0.87868(9) 0.35474(8) 0.68951(6) 0.0288(2) Uani 1 1 d . . . . .
C1 C 0.46363(12) 0.14389(11) 0.92503(8) 0.0278(3) Uani 1 1 d . . . . .
H1 H 0.388130 0.108890 0.984752 0.033 Uiso 1 1 calc R U . . .
C13 C 0.43751(11) 0.29223(9) 0.67988(8) 0.0229(2) Uani 1 1 d . . . . .
C14 C 0.30222(12) 0.27807(10) 0.69559(9) 0.0274(3) Uani 1 1 d . . . . .
H14 H 0.254509 0.244718 0.751272 0.033 Uiso 1 1 calc R U . . .
C15 C 0.23609(13) 0.31148(11) 0.63193(10) 0.0327(3) Uani 1 1 d . . . . .
H15 H 0.144639 0.300485 0.644330 0.039 Uiso 1 1 calc R U . . .
C16 C 0.30335(15) 0.36064(12) 0.55072(9) 0.0351(3) Uani 1 1 d . . . . .
H16 H 0.258304 0.384378 0.507254 0.042 Uiso 1 1 calc R U . . .
C17 C 0.43682(15) 0.37494(13) 0.53332(9) 0.0372(3) Uani 1 1 d . . . . .
H17 H 0.484061 0.408135 0.477441 0.045 Uiso 1 1 calc R U . . .
C18 C 0.50258(13) 0.34083(12) 0.59749(9) 0.0314(3) Uani 1 1 d . . . . .
H18 H 0.594428 0.351223 0.584306 0.038 Uiso 1 1 calc R U . . .
C19 C 0.65915(13) 0.04715(9) 0.66947(8) 0.0252(2) Uani 1 1 d . U . . .
C20 C 0.55879(16) -0.00233(13) 0.65716(11) 0.0413(3) Uani 1 1 d . . . . .
H20 H 0.4607(19) 0.0081(15) 0.7005(12) 0.050 Uiso 1 1 d . U . . .
C21 C 0.5873(2) -0.06578(15) 0.58759(12) 0.0516(4) Uani 1 1 d . . . . .
H21 H 0.517346 -0.098509 0.580793 0.062 Uiso 1 1 calc R U . . .
C22 C 0.71537(19) -0.08149(12) 0.52881(10) 0.0435(4) Uani 1 1 d . . . . .
H22 H 0.734976 -0.125437 0.481737 0.052 Uiso 1 1 calc R U . . .
C23 C 0.81536(17) -0.03227(13) 0.53926(10) 0.0410(3) Uani 1 1 d . . . . .
H23 H 0.908(2) -0.0432(15) 0.4976(13) 0.049 Uiso 1 1 d . U . . .
C24 C 0.78647(15) 0.03146(12) 0.60900(9) 0.0342(3) Uani 1 1 d . . . . .
H24 H 0.8584(18) 0.0649(14) 0.6147(11) 0.041 Uiso 1 1 d . U . . .
C25 C 0.88050(12) 0.05359(10) 0.80404(8) 0.0238(2) Uani 1 1 d . . . . .
C26 C 0.99535(12) 0.08153(10) 0.73653(8) 0.0263(2) Uani 1 1 d . . . . .
H26 H 0.983661 0.136846 0.690798 0.032 Uiso 1 1 calc R U . . .
C27 C 1.12643(13) 0.03077(11) 0.73421(9) 0.0318(3) Uani 1 1 d . . . . .
H27 H 1.202340 0.052120 0.687655 0.038 Uiso 1 1 calc R U . . .
C28 C 1.14606(14) -0.05065(12) 0.79965(10) 0.0365(3) Uani 1 1 d . . . . .
H28 H 1.235347 -0.084055 0.799177 0.044 Uiso 1 1 calc R U . . .
C29 C 1.03465(15) -0.08289(12) 0.86563(10) 0.0365(3) Uani 1 1 d . . . . .
H29 H 1.047158 -0.140056 0.909961 0.044 Uiso 1 1 calc R U . . .
C30 C 0.90400(14) -0.03192(11) 0.86745(9) 0.0306(3) Uani 1 1 d . . . . .
H30 H 0.828550 -0.055788 0.913010 0.037 Uiso 1 1 calc R U . . .
C37 C 0.52201(11) 0.46438(10) 0.80770(8) 0.0236(2) Uani 1 1 d . . . . .
C38 C 0.44307(13) 0.52711(11) 0.87716(8) 0.0308(3) Uani 1 1 d . . . . .
H38 H 0.405412 0.490242 0.933606 0.037 Uiso 1 1 calc R U . . .
C39 C 0.41826(15) 0.64143(12) 0.86596(10) 0.0366(3) Uani 1 1 d . . . . .
H39 H 0.364258 0.681346 0.914336 0.044 Uiso 1 1 calc R U . . .
C40 C 0.47218(14) 0.69724(12) 0.78433(10) 0.0364(3) Uani 1 1 d . . . . .
H40 H 0.456600 0.775375 0.776564 0.044 Uiso 1 1 calc R U . . .
C41 C 0.54927(13) 0.63756(11) 0.71402(9) 0.0325(3) Uani 1 1 d . . . . .
H41 H 0.585801 0.675006 0.657636 0.039 Uiso 1 1 calc R U . . .
C42 C 0.57324(12) 0.52313(10) 0.72581(8) 0.0268(3) Uani 1 1 d . . . . .
H42 H 0.625894 0.483753 0.676849 0.032 Uiso 1 1 calc R U . . .
C43 C 0.79580(11) 0.29586(9) 0.67146(7) 0.0209(2) Uani 1 1 d . . . . .
B2 B 0.45138(13) 0.13026(12) 0.82557(9) 0.0254(3) Uani 1 1 d . . . . .
H2A H 0.372413 0.088746 0.816066 0.030 Uiso 1 1 calc R U . . .
B3 B 0.58609(14) 0.05318(12) 0.86192(9) 0.0259(3) Uani 1 1 d . . . . .
H3 H 0.596866 -0.038594 0.875607 0.031 Uiso 1 1 calc R U . . .
B4 B 0.62402(14) 0.13567(12) 0.92873(9) 0.0257(3) Uani 1 1 d . . . . .
H4 H 0.659737 0.097896 0.986460 0.031 Uiso 1 1 calc R U . . .
B5 B 0.51355(13) 0.26332(12) 0.93215(9) 0.0258(3) Uani 1 1 d . . . . .
H5 H 0.476288 0.309469 0.991954 0.031 Uiso 1 1 calc R U . . .
B6 B 0.40763(13) 0.26016(12) 0.86738(9) 0.0251(3) Uani 1 1 d . . . . .
H6 H 0.300748 0.304617 0.884688 0.030 Uiso 1 1 calc R U . . .
B7 B 0.50793(13) 0.24822(11) 0.75531(8) 0.0211(2) Uani 1 1 d . . . . .
B8 B 0.62092(13) 0.11838(11) 0.75155(8) 0.0219(2) Uani 1 1 d . U . . .
B9 B 0.73125(13) 0.12138(11) 0.81778(8) 0.0218(2) Uani 1 1 d . . . . .
B10 B 0.68437(13) 0.25434(11) 0.86344(8) 0.0216(2) Uani 1 1 d . . . . .
B11 B 0.54818(13) 0.33364(11) 0.82310(8) 0.0217(2) Uani 1 1 d . . . . .
B12 B 0.68203(12) 0.24431(10) 0.75332(8) 0.0190(2) Uani 1 1 d . . . . .
C31 C 0.79075(17) 0.30792(14) 0.88913(8) 0.0230(3) Uani 0.9511(7) 1 d . . P A 1
C32 C 0.90497(14) 0.24355(12) 0.90837(9) 0.0294(3) Uani 0.9511(7) 1 d . . P A 1
H32 H 0.918632 0.166241 0.906018 0.035 Uiso 0.9511(7) 1 calc R U P A 1
C33 C 0.99835(14) 0.28915(13) 0.93067(10) 0.0346(3) Uani 0.9511(7) 1 d . . P A 1
H33 H 1.075490 0.243221 0.941741 0.042 Uiso 0.9511(7) 1 calc R U P A 1
C34 C 0.97989(15) 0.40076(13) 0.93685(10) 0.0351(3) Uani 0.9511(7) 1 d . . P A 1
H34 H 1.044441 0.432055 0.951383 0.042 Uiso 0.9511(7) 1 calc R U P A 1
C35 C 0.86596(15) 0.46671(13) 0.92159(10) 0.0345(3) Uani 0.9511(7) 1 d . . P A 1
H35 H 0.850636 0.543210 0.927783 0.041 Uiso 0.9511(7) 1 calc R U P A 1
C36 C 0.77388(14) 0.42130(12) 0.89721(9) 0.0280(3) Uani 0.9511(7) 1 d . . P A 1
H36 H 0.697575 0.468097 0.885723 0.034 Uiso 0.9511(7) 1 calc R U P A 1
I1 I 0.8344(3) 0.3440(3) 0.88947(15) 0.0419(9) Uani 0.0489(7) 1 d . . P A 2
N1 N 0.94455(10) 0.31912(8) 0.31923(7) 0.0256(2) Uani 1 1 d . . . . .
C44 C 0.82595(15) 0.29547(13) 0.40071(9) 0.0365(3) Uani 1 1 d . . . . .
H44A H 0.862318 0.267500 0.450667 0.044 Uiso 1 1 calc R U . . .
H44B H 0.765296 0.365768 0.415320 0.044 Uiso 1 1 calc R U . . .
C45 C 0.74151(16) 0.21386(13) 0.39300(10) 0.0407(3) Uani 1 1 d . . . . .
H45A H 0.699065 0.242840 0.346673 0.061 Uiso 1 1 calc R U . . .
H45B H 0.670745 0.202147 0.449229 0.061 Uiso 1 1 calc R U . . .
H45C H 0.800117 0.143807 0.378093 0.061 Uiso 1 1 calc R U . . .
C46 C 0.89736(14) 0.35187(11) 0.23843(9) 0.0314(3) Uani 1 1 d . . . . .
H46A H 0.977253 0.364754 0.186881 0.038 Uiso 1 1 calc R U . . .
H46B H 0.860451 0.289460 0.228136 0.038 Uiso 1 1 calc R U . . .
C47 C 0.79119(17) 0.45272(13) 0.24335(12) 0.0462(4) Uani 1 1 d . . . . .
H47A H 0.762141 0.464551 0.190360 0.069 Uiso 1 1 calc R U . . .
H47B H 0.829460 0.516845 0.247396 0.069 Uiso 1 1 calc R U . . .
H47C H 0.712842 0.442433 0.295508 0.069 Uiso 1 1 calc R U . . .
C48 C 1.04873(14) 0.21532(11) 0.30453(10) 0.0350(3) Uani 1 1 d . . . . .
H48A H 1.068575 0.187365 0.360575 0.042 Uiso 1 1 calc R U . . .
H48B H 1.007957 0.158669 0.289326 0.042 Uiso 1 1 calc R U . . .
C49 C 1.18146(15) 0.22917(14) 0.23331(13) 0.0473(4) Uani 1 1 d . . . . .
H49A H 1.164330 0.251128 0.176434 0.071 Uiso 1 1 calc R U . . .
H49B H 1.243666 0.159342 0.230474 0.071 Uiso 1 1 calc R U . . .
H49C H 1.222344 0.286019 0.246875 0.071 Uiso 1 1 calc R U . . .
C50 C 1.00468(14) 0.41304(11) 0.33462(9) 0.0299(3) Uani 1 1 d . . . . .
H50A H 0.932178 0.477410 0.347151 0.036 Uiso 1 1 calc R U . . .
H50B H 1.075205 0.433887 0.279618 0.036 Uiso 1 1 calc R U . . .
C51 C 1.06755(15) 0.38827(13) 0.40919(9) 0.0372(3) Uani 1 1 d . . . . .
H51A H 1.141323 0.325922 0.396914 0.056 Uiso 1 1 calc R U . . .
H51B H 0.998100 0.369887 0.464538 0.056 Uiso 1 1 calc R U . . .
H51C H 1.103814 0.452999 0.414249 0.056 Uiso 1 1 calc R U . . .
H2 H 0.860(2) 0.3570(18) 0.7472(15) 0.065(6) Uiso 1 1 d . . . . .

loop_
_atom_site_aniso_label
_atom_site_aniso_U_11
_atom_site_aniso_U_22
_atom_site_aniso_U_33
_atom_site_aniso_U_23
_atom_site_aniso_U_13
_atom_site_aniso_U_12
O1 0.0320(5) 0.0563(6) 0.0186(4) 0.0004(4) -0.0044(4) -0.0156(4)
O2 0.0253(4) 0.0339(5) 0.0277(5) -0.0012(4) -0.0045(4) -0.0136(4)
C1 0.0224(6) 0.0386(7) 0.0212(5) 0.0044(5) -0.0049(4) -0.0106(5)
C13 0.0199(5) 0.0222(5) 0.0291(6) -0.0069(4) -0.0099(4) -0.0013(4)
C14 0.0231(6) 0.0297(6) 0.0324(6) -0.0039(5) -0.0116(5) -0.0044(5)
C15 0.0261(6) 0.0356(7) 0.0441(7) -0.0094(6) -0.0200(6) -0.0021(5)
C16 0.0390(7) 0.0378(7) 0.0370(7) -0.0057(6) -0.0260(6) 0.0010(6)
C17 0.0400(7) 0.0469(8) 0.0273(6) 0.0038(6) -0.0169(6) -0.0073(6)
C18 0.0276(6) 0.0416(7) 0.0287(6) 0.0000(5) -0.0149(5) -0.0059(5)
C19 0.0319(6) 0.0192(5) 0.0295(6) 0.0059(4) -0.0182(5) -0.0069(4)
C20 0.0414(8) 0.0452(8) 0.0438(8) -0.0089(7) -0.0130(7) -0.0182(7)
C21 0.0637(11) 0.0524(10) 0.0530(10) -0.0133(8) -0.0231(8) -0.0270(8)
C22 0.0706(11) 0.0311(7) 0.0354(7) -0.0071(6) -0.0228(7) -0.0087(7)
C23 0.0479(9) 0.0412(8) 0.0332(7) -0.0106(6) -0.0117(6) -0.0011(6)
C24 0.0366(7) 0.0378(7) 0.0320(7) -0.0078(5) -0.0138(6) -0.0056(6)
C25 0.0241(6) 0.0240(6) 0.0262(6) -0.0007(4) -0.0119(5) -0.0045(4)
C26 0.0243(6) 0.0249(6) 0.0296(6) -0.0010(5) -0.0095(5) -0.0027(5)
C27 0.0230(6) 0.0300(6) 0.0414(7) -0.0047(5) -0.0088(5) -0.0026(5)
C28 0.0284(6) 0.0337(7) 0.0511(8) -0.0056(6) -0.0209(6) 0.0030(5)
C29 0.0403(7) 0.0316(7) 0.0406(7) 0.0036(6) -0.0229(6) 0.0007(6)
C30 0.0311(6) 0.0307(6) 0.0306(6) 0.0039(5) -0.0130(5) -0.0054(5)
C37 0.0177(5) 0.0308(6) 0.0245(6) -0.0061(5) -0.0098(4) -0.0006(4)
C38 0.0289(6) 0.0383(7) 0.0255(6) -0.0085(5) -0.0107(5) 0.0026(5)
C39 0.0364(7) 0.0398(8) 0.0365(7) -0.0170(6) -0.0164(6) 0.0072(6)
C40 0.0351(7) 0.0289(7) 0.0495(8) -0.0090(6) -0.0204(6) 0.0022(5)
C41 0.0274(6) 0.0312(7) 0.0378(7) 0.0000(5) -0.0113(5) -0.0021(5)
C42 0.0221(6) 0.0294(6) 0.0276(6) -0.0042(5) -0.0077(5) 0.0003(5)
C43 0.0174(5) 0.0223(5) 0.0223(5) 0.0011(4) -0.0068(4) -0.0024(4)
B2 0.0203(6) 0.0327(7) 0.0238(6) 0.0034(5) -0.0072(5) -0.0094(5)
B3 0.0238(6) 0.0296(7) 0.0242(6) 0.0059(5) -0.0084(5) -0.0092(5)
B4 0.0232(6) 0.0343(7) 0.0196(6) 0.0044(5) -0.0077(5) -0.0081(5)
B5 0.0210(6) 0.0375(7) 0.0184(6) -0.0008(5) -0.0052(5) -0.0063(5)
B6 0.0177(6) 0.0356(7) 0.0213(6) -0.0003(5) -0.0049(5) -0.0058(5)
B7 0.0173(5) 0.0259(6) 0.0207(6) -0.0009(5) -0.0060(5) -0.0056(5)
B8 0.0196(6) 0.0247(6) 0.0225(6) 0.0033(4) -0.0083(5) -0.0071(5)
B9 0.0207(6) 0.0254(6) 0.0195(6) 0.0033(5) -0.0075(5) -0.0061(5)
B10 0.0186(6) 0.0288(6) 0.0180(6) -0.0005(5) -0.0068(5) -0.0048(5)
B11 0.0169(5) 0.0307(7) 0.0177(6) -0.0029(5) -0.0050(4) -0.0039(5)
B12 0.0171(5) 0.0229(6) 0.0176(5) 0.0000(4) -0.0062(4) -0.0042(4)
C31 0.0213(7) 0.0323(8) 0.0169(6) -0.0015(5) -0.0059(5) -0.0082(6)
C32 0.0274(6) 0.0338(7) 0.0314(7) -0.0044(5) -0.0144(5) -0.0045(5)
C33 0.0256(6) 0.0466(8) 0.0369(7) -0.0060(6) -0.0163(6) -0.0048(6)
C34 0.0299(7) 0.0481(9) 0.0354(7) -0.0072(6) -0.0147(6) -0.0145(6)
C35 0.0378(8) 0.0359(7) 0.0361(7) -0.0059(6) -0.0156(6) -0.0112(6)
C36 0.0264(6) 0.0328(8) 0.0277(6) -0.0039(5) -0.0115(5) -0.0044(6)
I1 0.0400(15) 0.0583(19) 0.0364(11) -0.0048(10) -0.0185(9) -0.0167(12)
N1 0.0271(5) 0.0255(5) 0.0258(5) -0.0026(4) -0.0109(4) -0.0024(4)
C44 0.0383(7) 0.0431(8) 0.0285(6) -0.0071(6) -0.0049(6) -0.0136(6)
C45 0.0399(8) 0.0443(8) 0.0389(8) -0.0041(6) -0.0074(6) -0.0169(6)
C46 0.0360(7) 0.0338(7) 0.0294(6) -0.0027(5) -0.0178(5) -0.0036(5)
C47 0.0433(8) 0.0418(8) 0.0618(10) -0.0025(7) -0.0336(8) 0.0026(7)
C48 0.0361(7) 0.0260(6) 0.0439(8) -0.0030(5) -0.0180(6) 0.0028(5)
C49 0.0300(7) 0.0415(8) 0.0680(11) -0.0162(8) -0.0115(7) 0.0027(6)
C50 0.0328(6) 0.0287(6) 0.0321(6) -0.0021(5) -0.0143(5) -0.0070(5)
C51 0.0405(8) 0.0446(8) 0.0342(7) -0.0002(6) -0.0186(6) -0.0148(6)

loop_
_atom_type_symbol
_atom_type_description
_atom_type_scat_dispersion_real
_atom_type_scat_dispersion_imag
_atom_type_scat_source
C C 0.0033 0.0016 'International Tables Vol C Tables 4.2.6.8 and 6.1.1.4'
H H 0.0000 0.0000 'International Tables Vol C Tables 4.2.6.8 and 6.1.1.4'
B B 0.0013 0.0007 'International Tables Vol C Tables 4.2.6.8 and 6.1.1.4'
I I -0.4742 1.8119 'International Tables Vol C Tables 4.2.6.8 and 6.1.1.4'
N N 0.0061 0.0033 'International Tables Vol C Tables 4.2.6.8 and 6.1.1.4'
O O 0.0106 0.0060 'International Tables Vol C Tables 4.2.6.8 and 6.1.1.4'

loop_
_geom_angle_atom_site_label_1
_geom_angle_atom_site_label_2
_geom_angle_atom_site_label_3
_geom_angle
_geom_angle_site_symmetry_1
_geom_angle_site_symmetry_3
_geom_angle_publ_flag
C43 O2 H2 111.7(14) . . ?
B2 C1 H1 117.6 . . ?
B2 C1 B3 62.67(8) . . ?
B2 C1 B4 115.05(9) . . ?
B2 C1 B5 114.96(9) . . ?
B2 C1 B6 62.80(8) . . ?
B3 C1 H1 117.5 . . ?
B3 C1 B6 114.73(9) . . ?
B4 C1 H1 117.4 . . ?
B4 C1 B3 63.02(8) . . ?
B4 C1 B5 63.15(8) . . ?
B4 C1 B6 114.81(9) . . ?
B5 C1 H1 117.4 . . ?
B5 C1 B3 115.38(9) . . ?
B5 C1 B6 62.49(8) . . ?
B6 C1 H1 117.9 . . ?
C14 C13 B7 118.88(11) . . ?
C18 C13 C14 116.73(11) . . ?
C18 C13 B7 124.35(10) . . ?
C13 C14 H14 119.1 . . ?
C15 C14 C13 121.86(12) . . ?
C15 C14 H14 119.1 . . ?
C14 C15 H15 120.0 . . ?
C16 C15 C14 120.01(12) . . ?
C16 C15 H15 120.0 . . ?
C15 C16 H16 120.3 . . ?
C15 C16 C17 119.32(12) . . ?
C17 C16 H16 120.3 . . ?
C16 C17 H17 119.9 . . ?
C16 C17 C18 120.29(13) . . ?
C18 C17 H17 119.9 . . ?
C13 C18 C17 121.78(12) . . ?
C13 C18 H18 119.1 . . ?
C17 C18 H18 119.1 . . ?
C20 C19 B8 119.26(12) . . ?
C24 C19 C20 116.94(13) . . ?
C24 C19 B8 123.80(11) . . ?
C19 C20 H20 119.9(10) . . ?
C21 C20 C19 121.38(15) . . ?
C21 C20 H20 118.8(10) . . ?
C20 C21 H21 119.7 . . ?
C22 C21 C20 120.66(15) . . ?
C22 C21 H21 119.7 . . ?
C21 C22 H22 120.6 . . ?
C21 C22 C23 118.80(14) . . ?
C23 C22 H22 120.6 . . ?
C22 C23 H23 119.5(11) . . ?
C22 C23 C24 120.43(15) . . ?
C24 C23 H23 120.1(11) . . ?
C19 C24 C23 121.77(14) . . ?
C19 C24 H24 119.6(10) . . ?
C23 C24 H24 118.7(10) . . ?
C26 C25 C30 116.21(11) . . ?
C26 C25 B9 123.82(10) . . ?
C30 C25 B9 119.60(11) . . ?
C25 C26 H26 119.0 . . ?
C27 C26 C25 122.09(12) . . ?
C27 C26 H26 119.0 . . ?
C26 C27 H27 120.0 . . ?
C28 C27 C26 120.06(13) . . ?
C28 C27 H27 120.0 . . ?
C27 C28 H28 120.3 . . ?
C29 C28 C27 119.35(12) . . ?
C29 C28 H28 120.3 . . ?
C28 C29 H29 119.9 . . ?
C28 C29 C30 120.24(13) . . ?
C30 C29 H29 119.9 . . ?
C25 C30 H30 119.0 . . ?
C29 C30 C25 121.96(12) . . ?
C29 C30 H30 119.0 . . ?
C38 C37 B11 120.64(11) . . ?
C42 C37 C38 116.37(12) . . ?
C42 C37 B11 122.98(10) . . ?
C37 C38 H38 118.9 . . ?
C39 C38 C37 122.11(13) . . ?
C39 C38 H38 118.9 . . ?
C38 C39 H39 119.9 . . ?
C40 C39 C38 120.10(13) . . ?
C40 C39 H39 119.9 . . ?
C39 C40 H40 120.4 . . ?
C39 C40 C41 119.19(13) . . ?
C41 C40 H40 120.4 . . ?
C40 C41 H41 119.9 . . ?
C40 C41 C42 120.29(13) . . ?
C42 C41 H41 119.9 . . ?
C37 C42 H42 119.0 . . ?
C41 C42 C37 121.92(12) . . ?
C41 C42 H42 119.0 . . ?
O1 C43 O2 115.93(10) . . ?
O1 C43 B12 126.29(11) . . ?
O2 C43 B12 117.78(10) . . ?
C1 B2 H2A 123.9 . . ?
C1 B2 B3 59.22(8) . . ?
C1 B2 B6 59.16(8) . . ?
C1 B2 B7 106.19(10) . . ?
C1 B2 B8 106.23(9) . . ?
B3 B2 H2A 120.9 . . ?
B3 B2 B6 108.90(10) . . ?
B3 B2 B7 109.41(9) . . ?
B3 B2 B8 60.48(8) . . ?
B6 B2 H2A 121.0 . . ?
B6 B2 B7 60.37(8) . . ?
B6 B2 B8 109.25(9) . . ?
B7 B2 H2A 121.4 . . ?
B7 B2 B8 60.90(7) . . ?
B8 B2 H2A 121.4 . . ?
C1 B3 B2 58.11(8) . . ?
C1 B3 H3 125.1 . . ?
C1 B3 B4 58.05(8) . . ?
C1 B3 B8 105.31(10) . . ?
C1 B3 B9 105.29(10) . . ?
B2 B3 H3 121.7 . . ?
B2 B3 B4 107.18(10) . . ?
B2 B3 B8 60.39(7) . . ?
B2 B3 B9 109.15(9) . . ?
B4 B3 H3 121.6 . . ?
B4 B3 B8 109.41(10) . . ?
B4 B3 B9 60.59(8) . . ?
B8 B3 H3 121.1 . . ?
B9 B3 H3 121.2 . . ?
B9 B3 B8 61.49(7) . . ?
C1 B4 B3 58.93(8) . . ?
C1 B4 H4 124.7 . . ?
C1 B4 B5 58.66(8) . . ?
C1 B4 B9 105.33(9) . . ?
C1 B4 B10 105.27(9) . . ?
B3 B4 H4 121.3 . . ?
B3 B4 B9 59.77(8) . . ?
B5 B4 B3 108.33(10) . . ?
B5 B4 H4 121.3 . . ?
B5 B4 B9 109.34(9) . . ?
B9 B4 H4 121.4 . . ?
B10 B4 B3 109.26(9) . . ?
B10 B4 H4 121.4 . . ?
B10 B4 B5 59.93(8) . . ?
B10 B4 B9 61.81(7) . . ?
C1 B5 B4 58.19(8) . . ?
C1 B5 H5 124.8 . . ?
C1 B5 B6 58.98(8) . . ?
C1 B5 B10 104.88(10) . . ?
C1 B5 B11 105.29(9) . . ?
B4 B5 H5 121.7 . . ?
B4 B5 B11 108.87(9) . . ?
B6 B5 B4 107.85(10) . . ?
B6 B5 H5 121.3 . . ?
B6 B5 B10 108.93(9) . . ?
B6 B5 B11 59.91(7) . . ?
B10 B5 B4 59.89(8) . . ?
B10 B5 H5 121.7 . . ?
B10 B5 B11 61.41(7) . . ?
B11 B5 H5 121.5 . . ?
C1 B6 B2 58.04(8) . . ?
C1 B6 B5 58.54(8) . . ?
C1 B6 H6 125.0 . . ?
C1 B6 B7 105.17(10) . . ?
C1 B6 B11 105.66(9) . . ?
B2 B6 H6 121.7 . . ?
B2 B6 B7 60.16(8) . . ?
B2 B6 B11 109.33(9) . . ?
B5 B6 B2 107.73(10) . . ?
B5 B6 H6 121.0 . . ?
B5 B6 B7 109.91(9) . . ?
B5 B6 B11 60.80(8) . . ?
B7 B6 H6 121.2 . . ?
B11 B6 H6 120.9 . . ?
B11 B6 B7 61.72(7) . . ?
C13 B7 B2 116.26(10) . . ?
C13 B7 B6 118.50(10) . . ?
C13 B7 B8 121.10(10) . . ?
C13 B7 B11 125.81(10) . . ?
C13 B7 B12 129.86(10) . . ?
B2 B7 B6 59.48(8) . . ?
B2 B7 B8 59.74(8) . . ?
B2 B7 B11 106.61(9) . . ?
B2 B7 B12 105.91(9) . . ?
B6 B7 B8 107.62(9) . . ?
B6 B7 B11 58.97(7) . . ?
B6 B7 B12 105.45(9) . . ?
B8 B7 B11 108.29(9) . . ?
B8 B7 B12 60.02(7) . . ?
B12 B7 B11 59.27(7) . . ?
C19 B8 B2 118.80(10) . . ?
C19 B8 B3 120.83(10) . . ?
C19 B8 B7 120.68(9) . . ?
C19 B8 B9 125.23(10) . . ?
C19 B8 B12 127.09(9) . . ?
B2 B8 B3 59.13(7) . . ?
B2 B8 B7 59.36(7) . . ?
B2 B8 B9 106.16(9) . . ?
B2 B8 B12 105.69(9) . . ?
B3 B8 B7 107.10(9) . . ?
B3 B8 B9 58.95(7) . . ?
B3 B8 B12 105.51(9) . . ?
B7 B8 B9 108.11(9) . . ?
B7 B8 B12 60.11(7) . . ?
B12 B8 B9 59.35(7) . . ?
C25 B9 B3 120.47(10) . . ?
C25 B9 B4 117.60(10) . . ?
C25 B9 B8 125.70(10) . . ?
C25 B9 B10 120.77(10) . . ?
C25 B9 B12 127.20(9) . . ?
B3 B9 B4 59.64(8) . . ?
B3 B9 B8 59.56(7) . . ?
B3 B9 B10 106.51(9) . . ?
B3 B9 B12 106.48(9) . . ?
B4 B9 B8 107.14(9) . . ?
B4 B9 B10 58.49(8) . . ?
B4 B9 B12 105.77(9) . . ?
B8 B9 B10 107.92(9) . . ?
B12 B9 B8 59.98(7) . . ?
B12 B9 B10 59.74(7) . . ?
B4 B10 B5 60.18(8) . . ?
B4 B10 B9 59.70(8) . . ?
B4 B10 B11 107.92(9) . . ?
B4 B10 B12 106.39(9) . . ?
B4 B10 I1 124.01(10) . . ?
B5 B10 B9 107.86(9) . . ?
B5 B10 B11 59.92(7) . . ?
B5 B10 B12 106.65(9) . . ?
B5 B10 I1 121.05(10) . . ?
B9 B10 I1 123.87(10) . . ?
B11 B10 B9 107.77(9) . . ?
B11 B10 I1 119.24(11) . . ?
B12 B10 B9 59.30(7) . . ?
B12 B10 B11 59.48(7) . . ?
B12 B10 I1 122.35(10) . . ?
C31 B10 B4 118.45(10) . . ?
C31 B10 B5 119.74(10) . . ?
C31 B10 B9 121.67(10) . . ?
C31 B10 B11 123.96(11) . . ?
C31 B10 B12 126.60(10) . . ?
C37 B11 B5 121.18(10) . . ?
C37 B11 B6 119.66(10) . . ?
C37 B11 B7 121.51(10) . . ?
C37 B11 B10 124.32(10) . . ?
C37 B11 B12 125.70(10) . . ?
B5 B11 B7 106.81(9) . . ?
B5 B11 B10 58.67(7) . . ?
B5 B11 B12 106.01(9) . . ?
B6 B11 B5 59.29(7) . . ?
B6 B11 B7 59.32(7) . . ?
B6 B11 B10 106.26(9) . . ?
B6 B11 B12 106.27(9) . . ?
B10 B11 B7 107.89(9) . . ?
B12 B11 B7 59.97(7) . . ?
B12 B11 B10 59.92(7) . . ?
C43 B12 B7 123.85(9) . . ?
C43 B12 B8 123.11(9) . . ?
C43 B12 B9 119.39(9) . . ?
C43 B12 B10 118.11(9) . . ?
C43 B12 B11 120.01(10) . . ?
B8 B12 B7 59.87(7) . . ?
B9 B12 B7 108.97(9) . . ?
B9 B12 B8 60.67(7) . . ?
B9 B12 B10 60.96(7) . . ?
B9 B12 B11 110.01(9) . . ?
B10 B12 B7 109.06(8) . . ?
B10 B12 B8 109.43(9) . . ?
B11 B12 B7 60.77(7) . . ?
B11 B12 B8 109.38(9) . . ?
B11 B12 B10 60.60(7) . . ?
C32 C31 B10 121.67(14) . . ?
C32 C31 C36 115.88(17) . . ?
C36 C31 B10 122.41(13) . . ?
C31 C32 H32 118.9 . . ?
C33 C32 C31 122.24(15) . . ?
C33 C32 H32 118.9 . . ?
C32 C33 H33 119.8 . . ?
C34 C33 C32 120.43(13) . . ?
C34 C33 H33 119.8 . . ?
C33 C34 H34 120.4 . . ?
C33 C34 C35 119.22(13) . . ?
C35 C34 H34 120.4 . . ?
C34 C35 H35 119.8 . . ?
C34 C35 C36 120.32(14) . . ?
C36 C35 H35 119.8 . . ?
C31 C36 H36 119.1 . . ?
C35 C36 C31 121.86(15) . . ?
C35 C36 H36 119.1 . . ?
C46 N1 C44 110.90(10) . . ?
C46 N1 C48 108.59(10) . . ?
C46 N1 C50 109.14(10) . . ?
C48 N1 C44 108.63(10) . . ?
C50 N1 C44 108.28(10) . . ?
C50 N1 C48 111.31(10) . . ?
N1 C44 H44A 108.3 . . ?
N1 C44 H44B 108.3 . . ?
H44A C44 H44B 107.4 . . ?
C45 C44 N1 115.84(11) . . ?
C45 C44 H44A 108.3 . . ?
C45 C44 H44B 108.3 . . ?
C44 C45 H45A 109.5 . . ?
C44 C45 H45B 109.5 . . ?
C44 C45 H45C 109.5 . . ?
H45A C45 H45B 109.5 . . ?
H45A C45 H45C 109.5 . . ?
H45B C45 H45C 109.5 . . ?
N1 C46 H46A 108.5 . . ?
N1 C46 H46B 108.5 . . ?
H46A C46 H46B 107.5 . . ?
C47 C46 N1 115.15(12) . . ?
C47 C46 H46A 108.5 . . ?
C47 C46 H46B 108.5 . . ?
C46 C47 H47A 109.5 . . ?
C46 C47 H47B 109.5 . . ?
C46 C47 H47C 109.5 . . ?
H47A C47 H47B 109.5 . . ?
H47A C47 H47C 109.5 . . ?
H47B C47 H47C 109.5 . . ?
N1 C48 H48A 108.5 . . ?
N1 C48 H48B 108.5 . . ?
H48A C48 H48B 107.5 . . ?
C49 C48 N1 115.17(12) . . ?
C49 C48 H48A 108.5 . . ?
C49 C48 H48B 108.5 . . ?
C48 C49 H49A 109.5 . . ?
C48 C49 H49B 109.5 . . ?
C48 C49 H49C 109.5 . . ?
H49A C49 H49B 109.5 . . ?
H49A C49 H49C 109.5 . . ?
H49B C49 H49C 109.5 . . ?
N1 C50 H50A 108.5 . . ?
N1 C50 H50B 108.5 . . ?
N1 C50 C51 115.06(11) . . ?
H50A C50 H50B 107.5 . . ?
C51 C50 H50A 108.5 . . ?
C51 C50 H50B 108.5 . . ?
C50 C51 H51A 109.5 . . ?
C50 C51 H51B 109.5 . . ?
C50 C51 H51C 109.5 . . ?
H51A C51 H51B 109.5 . . ?
H51A C51 H51C 109.5 . . ?
H51B C51 H51C 109.5 . . ?

loop_
_geom_bond_atom_site_label_1
_geom_bond_atom_site_label_2
_geom_bond_distance
_geom_bond_site_symmetry_2
_geom_bond_publ_flag
O1 C43 1.2036(15) . ?
O2 C43 1.3640(14) . ?
O2 H2 0.89(2) . ?
C1 H1 1.1200 . ?
C1 B2 1.6880(19) . ?
C1 B3 1.708(2) . ?
C1 B4 1.6919(19) . ?
C1 B5 1.700(2) . ?
C1 B6 1.7082(19) . ?
C13 C14 1.4041(17) . ?
C13 C18 1.3855(18) . ?
C13 B7 1.5985(17) . ?
C14 H14 0.9500 . ?
C14 C15 1.3909(18) . ?
C15 H15 0.9500 . ?
C15 C16 1.381(2) . ?
C16 H16 0.9500 . ?
C16 C17 1.382(2) . ?
C17 H17 0.9500 . ?
C17 C18 1.3961(18) . ?
C18 H18 0.9500 . ?
C19 C20 1.4000(19) . ?
C19 C24 1.376(2) . ?
C19 B8 1.6071(19) . ?
C20 H20 1.039(19) . ?
C20 C21 1.392(2) . ?
C21 H21 0.9500 . ?
C21 C22 1.371(3) . ?
C22 H22 0.9500 . ?
C22 C23 1.381(2) . ?
C23 H23 0.982(19) . ?
C23 C24 1.396(2) . ?
C24 H24 0.966(18) . ?
C25 C26 1.3987(17) . ?
C25 C30 1.4023(17) . ?
C25 B9 1.5974(18) . ?
C26 H26 0.9500 . ?
C26 C27 1.3940(17) . ?
C27 H27 0.9500 . ?
C27 C28 1.384(2) . ?
C28 H28 0.9500 . ?
C28 C29 1.381(2) . ?
C29 H29 0.9500 . ?
C29 C30 1.3926(19) . ?
C30 H30 0.9500 . ?
C37 C38 1.4046(17) . ?
C37 C42 1.3998(18) . ?
C37 B11 1.5912(19) . ?
C38 H38 0.9500 . ?
C38 C39 1.390(2) . ?
C39 H39 0.9500 . ?
C39 C40 1.386(2) . ?
C40 H40 0.9500 . ?
C40 C41 1.389(2) . ?
C41 H41 0.9500 . ?
C41 C42 1.3918(19) . ?
C42 H42 0.9500 . ?
C43 B12 1.6105(16) . ?
B2 H2A 1.1200 . ?
B2 B3 1.766(2) . ?
B2 B6 1.770(2) . ?
B2 B7 1.7819(19) . ?
B2 B8 1.7889(19) . ?
B3 H3 1.1200 . ?
B3 B4 1.777(2) . ?
B3 B8 1.7906(19) . ?
B3 B9 1.7792(19) . ?
B4 H4 1.1200 . ?
B4 B5 1.776(2) . ?
B4 B9 1.7939(19) . ?
B4 B10 1.7712(19) . ?
B5 H5 1.1200 . ?
B5 B6 1.7679(19) . ?
B5 B10 1.7719(19) . ?
B5 B11 1.7951(19) . ?
B6 H6 1.1200 . ?
B6 B7 1.7856(19) . ?
B6 B11 1.7791(19) . ?
B7 B8 1.8096(19) . ?
B7 B11 1.8284(19) . ?
B7 B12 1.8140(18) . ?
B8 B9 1.8248(19) . ?
B8 B12 1.8124(19) . ?
B9 B10 1.831(2) . ?
B9 B12 1.8008(18) . ?
B10 B11 1.8215(19) . ?
B10 B12 1.8090(18) . ?
B10 C31 1.596(2) . ?
B10 I1 2.274(3) . ?
B11 B12 1.8010(18) . ?
C31 C32 1.407(2) . ?
C31 C36 1.409(2) . ?
C32 H32 0.9500 . ?
C32 C33 1.3879(19) . ?
C33 H33 0.9500 . ?
C33 C34 1.380(2) . ?
C34 H34 0.9500 . ?
C34 C35 1.387(2) . ?
C35 H35 0.9500 . ?
C35 C36 1.3935(19) . ?
C36 H36 0.9500 . ?
N1 C44 1.5255(17) . ?
N1 C46 1.5139(16) . ?
N1 C48 1.5197(17) . ?
N1 C50 1.5185(16) . ?
C44 H44A 0.9900 . ?
C44 H44B 0.9900 . ?
C44 C45 1.515(2) . ?
C45 H45A 0.9800 . ?
C45 H45B 0.9800 . ?
C45 H45C 0.9800 . ?
C46 H46A 0.9900 . ?
C46 H46B 0.9900 . ?
C46 C47 1.505(2) . ?
C47 H47A 0.9800 . ?
C47 H47B 0.9800 . ?
C47 H47C 0.9800 . ?
C48 H48A 0.9900 . ?
C48 H48B 0.9900 . ?
C48 C49 1.513(2) . ?
C49 H49A 0.9800 . ?
C49 H49B 0.9800 . ?
C49 H49C 0.9800 . ?
C50 H50A 0.9900 . ?
C50 H50B 0.9900 . ?
C50 C51 1.5186(18) . ?
C51 H51A 0.9800 . ?
C51 H51B 0.9800 . ?
C51 H51C 0.9800 . ?

loop_
_geom_torsion_atom_site_label_1
_geom_torsion_atom_site_label_2
_geom_torsion_atom_site_label_3
_geom_torsion_atom_site_label_4
_geom_torsion
_geom_torsion_site_symmetry_1
_geom_torsion_site_symmetry_2
_geom_torsion_site_symmetry_3
_geom_torsion_site_symmetry_4
_geom_torsion_publ_flag
O1 C43 B12 B7 -44.06(18) . . . . ?
O1 C43 B12 B8 29.42(17) . . . . ?
O1 C43 B12 B9 101.73(14) . . . . ?
O1 C43 B12 B10 172.41(11) . . . . ?
O1 C43 B12 B11 -117.11(13) . . . . ?
O2 C43 B12 B7 136.59(11) . . . . ?
O2 C43 B12 B8 -149.93(10) . . . . ?
O2 C43 B12 B9 -77.62(13) . . . . ?
O2 C43 B12 B10 -6.94(15) . . . . ?
O2 C43 B12 B11 63.54(13) . . . . ?
C1 B2 B3 B4 -32.37(9) . . . . ?
C1 B2 B3 B8 -135.33(10) . . . . ?
C1 B2 B3 B9 -96.47(11) . . . . ?
C1 B2 B6 B5 32.29(8) . . . . ?
C1 B2 B6 B7 135.51(9) . . . . ?
C1 B2 B6 B11 96.79(10) . . . . ?
C1 B2 B7 C13 -147.86(10) . . . . ?
C1 B2 B7 B6 -38.79(9) . . . . ?
C1 B2 B7 B8 99.87(10) . . . . ?
C1 B2 B7 B11 -1.97(12) . . . . ?
C1 B2 B7 B12 60.03(11) . . . . ?
C1 B2 B8 C19 149.63(10) . . . . ?
C1 B2 B8 B3 38.98(9) . . . . ?
C1 B2 B8 B7 -99.81(10) . . . . ?
C1 B2 B8 B9 1.99(12) . . . . ?
C1 B2 B8 B12 -59.98(11) . . . . ?
C1 B3 B4 B5 -32.94(9) . . . . ?
C1 B3 B4 B9 -135.10(10) . . . . ?
C1 B3 B4 B10 -96.62(10) . . . . ?
C1 B3 B8 C19 -145.51(10) . . . . ?
C1 B3 B8 B2 -38.23(9) . . . . ?
C1 B3 B8 B7 -1.86(12) . . . . ?
C1 B3 B8 B9 99.35(10) . . . . ?
C1 B3 B8 B12 61.03(11) . . . . ?
C1 B3 B9 C25 144.55(10) . . . . ?
C1 B3 B9 B4 38.39(9) . . . . ?
C1 B3 B9 B8 -99.38(10) . . . . ?
C1 B3 B9 B10 2.04(11) . . . . ?
C1 B3 B9 B12 -60.55(11) . . . . ?
C1 B4 B5 B6 -33.19(8) . . . . ?
C1 B4 B5 B10 -135.15(10) . . . . ?
C1 B4 B5 B11 -96.66(10) . . . . ?
C1 B4 B9 C25 -149.73(10) . . . . ?
C1 B4 B9 B3 -38.83(9) . . . . ?
C1 B4 B9 B8 -1.49(12) . . . . ?
C1 B4 B9 B10 99.38(10) . . . . ?
C1 B4 B9 B12 61.32(11) . . . . ?
C1 B4 B10 B5 38.64(9) . . . . ?
C1 B4 B10 B9 -99.47(10) . . . . ?
C1 B4 B10 B11 1.05(12) . . . . ?
C1 B4 B10 B12 -61.48(11) . . . . ?
C1 B4 B10 C31 148.50(11) . . . . ?
C1 B4 B10 I1 147.92(12) . . . . ?
C1 B5 B6 B2 -32.10(9) . . . . ?
C1 B5 B6 B7 -96.00(11) . . . . ?
C1 B5 B6 B11 -134.77(10) . . . . ?
C1 B5 B10 B4 -38.33(9) . . . . ?
C1 B5 B10 B9 -1.04(11) . . . . ?
C1 B5 B10 B11 99.56(10) . . . . ?
C1 B5 B10 B12 61.34(11) . . . . ?
C1 B5 B10 C31 -146.08(11) . . . . ?
C1 B5 B10 I1 -152.37(11) . . . . ?
C1 B5 B11 C37 147.36(10) . . . . ?
C1 B5 B11 B6 39.10(9) . . . . ?
C1 B5 B11 B7 2.18(11) . . . . ?
C1 B5 B11 B10 -98.87(10) . . . . ?
C1 B5 B11 B12 -60.61(11) . . . . ?
C1 B6 B7 C13 143.35(10) . . . . ?
C1 B6 B7 B2 38.02(9) . . . . ?
C1 B6 B7 B8 1.25(11) . . . . ?
C1 B6 B7 B11 -99.88(10) . . . . ?
C1 B6 B7 B12 -61.61(11) . . . . ?
C1 B6 B11 C37 -149.74(10) . . . . ?
C1 B6 B11 B5 -38.97(9) . . . . ?
C1 B6 B11 B7 99.08(10) . . . . ?
C1 B6 B11 B10 -2.40(12) . . . . ?
C1 B6 B11 B12 60.28(11) . . . . ?
C13 C14 C15 C16 -0.3(2) . . . . ?
C13 B7 B8 C19 3.18(16) . . . . ?
C13 B7 B8 B2 -104.26(12) . . . . ?
C13 B7 B8 B3 -140.54(10) . . . . ?
C13 B7 B8 B9 157.31(10) . . . . ?
C13 B7 B8 B12 121.07(11) . . . . ?
C13 B7 B11 C37 -3.51(16) . . . . ?
C13 B7 B11 B5 141.53(11) . . . . ?
C13 B7 B11 B6 104.63(12) . . . . ?
C13 B7 B11 B10 -156.71(10) . . . . ?
C13 B7 B11 B12 -119.37(12) . . . . ?
C13 B7 B12 C43 4.62(18) . . . . ?
C13 B7 B12 B8 -107.16(13) . . . . ?
C13 B7 B12 B9 -144.18(11) . . . . ?
C13 B7 B12 B10 150.92(11) . . . . ?
C13 B7 B12 B11 112.97(14) . . . . ?
C14 C13 C18 C17 0.5(2) . . . . ?
C14 C13 B7 B2 30.82(15) . . . . ?
C14 C13 B7 B6 -37.06(16) . . . . ?
C14 C13 B7 B8 99.81(13) . . . . ?
C14 C13 B7 B11 -107.69(13) . . . . ?
C14 C13 B7 B12 174.94(11) . . . . ?
C14 C15 C16 C17 0.7(2) . . . . ?
C15 C16 C17 C18 -0.5(2) . . . . ?
C16 C17 C18 C13 -0.1(2) . . . . ?
C18 C13 C14 C15 -0.28(19) . . . . ?
C18 C13 B7 B2 -146.80(12) . . . . ?
C18 C13 B7 B6 145.32(12) . . . . ?
C18 C13 B7 B8 -77.82(15) . . . . ?
C18 C13 B7 B11 74.69(16) . . . . ?
C18 C13 B7 B12 -2.69(19) . . . . ?
C19 C20 C21 C22 -0.1(3) . . . . ?
C19 B8 B9 C25 -0.31(17) . . . . ?
C19 B8 B9 B3 -107.89(12) . . . . ?
C19 B8 B9 B4 -145.26(11) . . . . ?
C19 B8 B9 B10 153.10(10) . . . . ?
C19 B8 B9 B12 116.09(12) . . . . ?
C19 B8 B12 C43 -5.33(17) . . . . ?
C19 B8 B12 B7 107.65(12) . . . . ?
C19 B8 B12 B9 -113.12(13) . . . . ?
C19 B8 B12 B10 -151.06(11) . . . . ?
C19 B8 B12 B11 144.26(11) . . . . ?
C20 C19 C24 C23 -1.0(2) . . . . ?
C20 C19 B8 B2 0.94(16) . . . . ?
C20 C19 B8 B3 70.22(15) . . . . ?
C20 C19 B8 B7 -68.57(15) . . . . ?
C20 C19 B8 B9 141.93(13) . . . . ?
C20 C19 B8 B12 -142.44(13) . . . . ?
C20 C21 C22 C23 -0.7(3) . . . . ?
C21 C22 C23 C24 0.6(2) . . . . ?
C22 C23 C24 C19 0.3(2) . . . . ?
C24 C19 C20 C21 0.9(2) . . . . ?
C24 C19 B8 B2 -179.28(11) . . . . ?
C24 C19 B8 B3 -110.00(14) . . . . ?
C24 C19 B8 B7 111.20(14) . . . . ?
C24 C19 B8 B9 -38.29(17) . . . . ?
C24 C19 B8 B12 37.33(18) . . . . ?
C25 C26 C27 C28 0.5(2) . . . . ?
C25 B9 B10 B4 -105.52(11) . . . . ?
C25 B9 B10 B5 -143.01(10) . . . . ?
C25 B9 B10 B11 153.72(10) . . . . ?
C25 B9 B10 B12 117.86(11) . . . . ?
C25 B9 B10 C31 1.22(16) . . . . ?
C25 B9 B10 I1 7.32(16) . . . . ?
C25 B9 B12 C43 0.30(17) . . . . ?
C25 B9 B12 B7 150.72(11) . . . . ?
C25 B9 B12 B8 114.04(13) . . . . ?
C25 B9 B12 B10 -107.50(13) . . . . ?
C25 B9 B12 B11 -144.40(11) . . . . ?
C26 C25 C30 C29 2.78(19) . . . . ?
C26 C25 B9 B3 148.04(12) . . . . ?
C26 C25 B9 B4 -142.70(12) . . . . ?
C26 C25 B9 B8 75.56(16) . . . . ?
C26 C25 B9 B10 -74.73(15) . . . . ?
C26 C25 B9 B12 -1.26(19) . . . . ?
C26 C27 C28 C29 1.7(2) . . . . ?
C27 C28 C29 C30 -1.6(2) . . . . ?
C28 C29 C30 C25 -0.7(2) . . . . ?
C30 C25 C26 C27 -2.69(18) . . . . ?
C30 C25 B9 B3 -39.30(16) . . . . ?
C30 C25 B9 B4 29.96(16) . . . . ?
C30 C25 B9 B8 -111.78(13) . . . . ?
C30 C25 B9 B10 97.93(13) . . . . ?
C30 C25 B9 B12 171.41(11) . . . . ?
C37 C38 C39 C40 -0.1(2) . . . . ?
C37 B11 B12 C43 5.31(16) . . . . ?
C37 B11 B12 B7 -109.14(12) . . . . ?
C37 B11 B12 B8 -145.37(10) . . . . ?
C37 B11 B12 B9 149.75(10) . . . . ?
C37 B11 B12 B10 112.70(12) . . . . ?
C38 C37 C42 C41 1.03(18) . . . . ?
C38 C37 B11 B5 -14.75(16) . . . . ?
C38 C37 B11 B6 55.23(15) . . . . ?
C38 C37 B11 B7 125.37(12) . . . . ?
C38 C37 B11 B10 -85.92(14) . . . . ?
C38 C37 B11 B12 -161.03(11) . . . . ?
C38 C39 C40 C41 0.9(2) . . . . ?
C39 C40 C41 C42 -0.7(2) . . . . ?
C40 C41 C42 C37 -0.3(2) . . . . ?
C42 C37 C38 C39 -0.85(18) . . . . ?
C42 C37 B11 B5 166.13(11) . . . . ?
C42 C37 B11 B6 -123.89(12) . . . . ?
C42 C37 B11 B7 -53.74(15) . . . . ?
C42 C37 B11 B10 94.97(14) . . . . ?
C42 C37 B11 B12 19.85(17) . . . . ?
B2 C1 B3 B4 142.93(10) . . . . ?
B2 C1 B3 B8 39.32(9) . . . . ?
B2 C1 B3 B9 103.33(10) . . . . ?
B2 C1 B4 B3 -36.23(10) . . . . ?
B2 C1 B4 B5 106.59(11) . . . . ?
B2 C1 B4 B9 3.00(14) . . . . ?
B2 C1 B4 B10 67.34(13) . . . . ?
B2 C1 B5 B4 -106.73(11) . . . . ?
B2 C1 B5 B6 35.82(10) . . . . ?
B2 C1 B5 B10 -67.59(12) . . . . ?
B2 C1 B5 B11 -3.73(13) . . . . ?
B2 C1 B6 B5 -143.38(9) . . . . ?
B2 C1 B6 B7 -39.03(9) . . . . ?
B2 C1 B6 B11 -103.32(10) . . . . ?
B2 B3 B4 C1 32.39(8) . . . . ?
B2 B3 B4 B5 -0.55(12) . . . . ?
B2 B3 B4 B9 -102.71(10) . . . . ?
B2 B3 B4 B10 -64.23(11) . . . . ?
B2 B3 B8 C19 -107.27(12) . . . . ?
B2 B3 B8 B7 36.38(9) . . . . ?
B2 B3 B8 B9 137.58(10) . . . . ?
B2 B3 B8 B12 99.27(10) . . . . ?
B2 B3 B9 C25 -154.45(10) . . . . ?
B2 B3 B9 B4 99.39(11) . . . . ?
B2 B3 B9 B8 -38.37(9) . . . . ?
B2 B3 B9 B10 63.04(12) . . . . ?
B2 B3 B9 B12 0.46(13) . . . . ?
B2 B6 B7 C13 105.33(11) . . . . ?
B2 B6 B7 B8 -36.77(8) . . . . ?
B2 B6 B7 B11 -137.91(9) . . . . ?
B2 B6 B7 B12 -99.63(9) . . . . ?
B2 B6 B11 C37 149.22(10) . . . . ?
B2 B6 B11 B5 -100.00(11) . . . . ?
B2 B6 B11 B7 38.04(9) . . . . ?
B2 B6 B11 B10 -63.44(11) . . . . ?
B2 B6 B11 B12 -0.75(12) . . . . ?
B2 B7 B8 C19 107.44(12) . . . . ?
B2 B7 B8 B3 -36.27(9) . . . . ?
B2 B7 B8 B9 -98.43(10) . . . . ?
B2 B7 B8 B12 -134.67(9) . . . . ?
B2 B7 B11 C37 -145.19(10) . . . . ?
B2 B7 B11 B5 -0.15(11) . . . . ?
B2 B7 B11 B6 -37.05(9) . . . . ?
B2 B7 B11 B10 61.60(11) . . . . ?
B2 B7 B11 B12 98.94(9) . . . . ?
B2 B7 B12 C43 151.49(10) . . . . ?
B2 B7 B12 B8 39.70(9) . . . . ?
B2 B7 B12 B9 2.69(12) . . . . ?
B2 B7 B12 B10 -62.21(11) . . . . ?
B2 B7 B12 B11 -100.16(10) . . . . ?
B2 B8 B9 C25 144.65(11) . . . . ?
B2 B8 B9 B3 37.07(9) . . . . ?
B2 B8 B9 B4 -0.31(12) . . . . ?
B2 B8 B9 B10 -61.94(11) . . . . ?
B2 B8 B9 B12 -98.95(10) . . . . ?
B2 B8 B12 C43 -152.45(10) . . . . ?
B2 B8 B12 B7 -39.47(8) . . . . ?
B2 B8 B12 B9 99.76(10) . . . . ?
B2 B8 B12 B10 61.82(11) . . . . ?
B2 B8 B12 B11 -2.86(11) . . . . ?
B3 C1 B2 B6 -142.65(9) . . . . ?
B3 C1 B2 B7 -103.29(10) . . . . ?
B3 C1 B2 B8 -39.58(9) . . . . ?
B3 C1 B4 B5 142.82(9) . . . . ?
B3 C1 B4 B9 39.23(9) . . . . ?
B3 C1 B4 B10 103.57(10) . . . . ?
B3 C1 B5 B4 -36.59(9) . . . . ?
B3 C1 B5 B6 105.96(11) . . . . ?
B3 C1 B5 B10 2.56(13) . . . . ?
B3 C1 B5 B11 66.41(12) . . . . ?
B3 C1 B6 B2 36.40(10) . . . . ?
B3 C1 B6 B5 -106.98(11) . . . . ?
B3 C1 B6 B7 -2.64(13) . . . . ?
B3 C1 B6 B11 -66.92(12) . . . . ?
B3 B2 B6 C1 -33.43(9) . . . . ?
B3 B2 B6 B5 -1.14(12) . . . . ?
B3 B2 B6 B7 102.08(10) . . . . ?
B3 B2 B6 B11 63.36(12) . . . . ?
B3 B2 B7 C13 149.70(10) . . . . ?
B3 B2 B7 B6 -101.23(11) . . . . ?
B3 B2 B7 B8 37.44(9) . . . . ?
B3 B2 B7 B11 -64.40(12) . . . . ?
B3 B2 B7 B12 -2.40(12) . . . . ?
B3 B2 B8 C19 110.66(12) . . . . ?
B3 B2 B8 B7 -138.79(10) . . . . ?
B3 B2 B8 B9 -36.99(9) . . . . ?
B3 B2 B8 B12 -98.96(10) . . . . ?
B3 B4 B5 C1 33.04(8) . . . . ?
B3 B4 B5 B6 -0.15(12) . . . . ?
B3 B4 B5 B10 -102.11(10) . . . . ?
B3 B4 B5 B11 -63.62(12) . . . . ?
B3 B4 B9 C25 -110.91(12) . . . . ?
B3 B4 B9 B8 37.34(9) . . . . ?
B3 B4 B9 B10 138.20(10) . . . . ?
B3 B4 B9 B12 100.15(10) . . . . ?
B3 B4 B10 B5 100.52(10) . . . . ?
B3 B4 B10 B9 -37.59(9) . . . . ?
B3 B4 B10 B11 62.94(12) . . . . ?
B3 B4 B10 B12 0.40(12) . . . . ?
B3 B4 B10 C31 -149.62(11) . . . . ?
B3 B4 B10 I1 -150.19(12) . . . . ?
B3 B8 B9 C25 107.58(13) . . . . ?
B3 B8 B9 B4 -37.37(9) . . . . ?
B3 B8 B9 B10 -99.01(10) . . . . ?
B3 B8 B9 B12 -136.02(10) . . . . ?
B3 B8 B12 C43 145.92(10) . . . . ?
B3 B8 B12 B7 -101.10(9) . . . . ?
B3 B8 B12 B9 38.13(8) . . . . ?
B3 B8 B12 B10 0.19(11) . . . . ?
B3 B8 B12 B11 -64.49(11) . . . . ?
B3 B9 B10 B4 36.86(8) . . . . ?
B3 B9 B10 B5 -0.63(11) . . . . ?
B3 B9 B10 B11 -63.91(11) . . . . ?
B3 B9 B10 B12 -99.77(9) . . . . ?
B3 B9 B10 C31 143.59(11) . . . . ?
B3 B9 B10 I1 149.69(11) . . . . ?
B3 B9 B12 C43 -152.38(10) . . . . ?
B3 B9 B12 B7 -1.96(12) . . . . ?
B3 B9 B12 B8 -38.64(9) . . . . ?
B3 B9 B12 B10 99.82(10) . . . . ?
B3 B9 B12 B11 62.93(11) . . . . ?
B4 C1 B2 B3 36.36(10) . . . . ?
B4 C1 B2 B6 -106.29(11) . . . . ?
B4 C1 B2 B7 -66.92(13) . . . . ?
B4 C1 B2 B8 -3.22(14) . . . . ?
B4 C1 B3 B2 -142.93(10) . . . . ?
B4 C1 B3 B8 -103.61(10) . . . . ?
B4 C1 B3 B9 -39.61(9) . . . . ?
B4 C1 B5 B6 142.55(9) . . . . ?
B4 C1 B5 B10 39.14(9) . . . . ?
B4 C1 B5 B11 103.00(10) . . . . ?
B4 C1 B6 B2 106.67(11) . . . . ?
B4 C1 B6 B5 -36.70(10) . . . . ?
B4 C1 B6 B7 67.64(12) . . . . ?
B4 C1 B6 B11 3.36(13) . . . . ?
B4 B3 B8 C19 153.52(10) . . . . ?
B4 B3 B8 B2 -99.20(11) . . . . ?
B4 B3 B8 B7 -62.83(11) . . . . ?
B4 B3 B8 B9 38.38(9) . . . . ?
B4 B3 B8 B12 0.06(12) . . . . ?
B4 B3 B9 C25 106.17(12) . . . . ?
B4 B3 B9 B8 -137.76(10) . . . . ?
B4 B3 B9 B10 -36.34(8) . . . . ?
B4 B3 B9 B12 -98.93(10) . . . . ?
B4 B5 B6 C1 32.88(9) . . . . ?
B4 B5 B6 B2 0.79(12) . . . . ?
B4 B5 B6 B7 -63.12(12) . . . . ?
B4 B5 B6 B11 -101.89(10) . . . . ?
B4 B5 B10 B9 37.28(9) . . . . ?
B4 B5 B10 B11 137.88(10) . . . . ?
B4 B5 B10 B12 99.67(10) . . . . ?
B4 B5 B10 C31 -107.76(12) . . . . ?
B4 B5 B10 I1 -114.04(13) . . . . ?
B4 B5 B11 C37 -151.59(10) . . . . ?
B4 B5 B11 B6 100.15(11) . . . . ?
B4 B5 B11 B7 63.24(11) . . . . ?
B4 B5 B11 B10 -37.82(9) . . . . ?
B4 B5 B11 B12 0.45(12) . . . . ?
B4 B9 B10 B5 -37.49(9) . . . . ?
B4 B9 B10 B11 -100.77(10) . . . . ?
B4 B9 B10 B12 -136.62(9) . . . . ?
B4 B9 B10 C31 106.73(12) . . . . ?
B4 B9 B10 I1 112.83(12) . . . . ?
B4 B9 B12 C43 145.28(10) . . . . ?
B4 B9 B12 B7 -64.31(11) . . . . ?
B4 B9 B12 B8 -100.98(10) . . . . ?
B4 B9 B12 B10 37.47(8) . . . . ?
B4 B9 B12 B11 0.58(11) . . . . ?
B4 B10 B11 C37 146.26(11) . . . . ?
B4 B10 B11 B5 37.70(9) . . . . ?
B4 B10 B11 B6 0.86(12) . . . . ?
B4 B10 B11 B7 -61.47(11) . . . . ?
B4 B10 B11 B12 -98.83(10) . . . . ?
B4 B10 B12 C43 -148.04(10) . . . . ?
B4 B10 B12 B7 63.45(11) . . . . ?
B4 B10 B12 B8 -0.36(11) . . . . ?
B4 B10 B12 B9 -38.18(8) . . . . ?
B4 B10 B12 B11 101.47(10) . . . . ?
B4 B10 C31 C32 46.98(17) . . . . ?
B4 B10 C31 C36 -130.59(13) . . . . ?
B5 C1 B2 B3 106.95(11) . . . . ?
B5 C1 B2 B6 -35.70(10) . . . . ?
B5 C1 B2 B7 3.66(13) . . . . ?
B5 C1 B2 B8 67.37(12) . . . . ?
B5 C1 B3 B2 -106.30(11) . . . . ?
B5 C1 B3 B4 36.64(9) . . . . ?
B5 C1 B3 B8 -66.97(12) . . . . ?
B5 C1 B3 B9 -2.97(13) . . . . ?
B5 C1 B4 B3 -142.82(9) . . . . ?
B5 C1 B4 B9 -103.59(10) . . . . ?
B5 C1 B4 B10 -39.25(9) . . . . ?
B5 C1 B6 B2 143.38(9) . . . . ?
B5 C1 B6 B7 104.35(10) . . . . ?
B5 C1 B6 B11 40.06(9) . . . . ?
B5 B4 B9 C25 148.65(10) . . . . ?
B5 B4 B9 B3 -100.44(10) . . . . ?
B5 B4 B9 B8 -63.10(12) . . . . ?
B5 B4 B9 B10 37.76(9) . . . . ?
B5 B4 B9 B12 -0.29(12) . . . . ?
B5 B4 B10 B9 -138.11(9) . . . . ?
B5 B4 B10 B11 -37.59(9) . . . . ?
B5 B4 B10 B12 -100.12(9) . . . . ?
B5 B4 B10 C31 109.86(12) . . . . ?
B5 B4 B10 I1 109.29(13) . . . . ?
B5 B6 B7 C13 -155.13(10) . . . . ?
B5 B6 B7 B2 99.54(11) . . . . ?
B5 B6 B7 B8 62.77(12) . . . . ?
B5 B6 B7 B11 -38.37(9) . . . . ?
B5 B6 B7 B12 -0.09(13) . . . . ?
B5 B6 B11 C37 -110.77(12) . . . . ?
B5 B6 B11 B7 138.04(10) . . . . ?
B5 B6 B11 B10 36.56(9) . . . . ?
B5 B6 B11 B12 99.25(10) . . . . ?
B5 B10 B11 C37 108.56(12) . . . . ?
B5 B10 B11 B6 -36.84(9) . . . . ?
B5 B10 B11 B7 -99.17(10) . . . . ?
B5 B10 B11 B12 -136.53(10) . . . . ?
B5 B10 B12 C43 148.90(10) . . . . ?
B5 B10 B12 B7 0.40(12) . . . . ?
B5 B10 B12 B8 -63.42(11) . . . . ?
B5 B10 B12 B9 -101.23(10) . . . . ?
B5 B10 B12 B11 38.42(9) . . . . ?
B5 B10 C31 C32 116.99(14) . . . . ?
B5 B10 C31 C36 -60.58(17) . . . . ?
B5 B11 B12 C43 -145.08(10) . . . . ?
B5 B11 B12 B7 100.47(10) . . . . ?
B5 B11 B12 B8 64.24(11) . . . . ?
B5 B11 B12 B9 -0.64(12) . . . . ?
B5 B11 B12 B10 -37.69(8) . . . . ?
B6 C1 B2 B3 142.65(9) . . . . ?
B6 C1 B2 B7 39.36(9) . . . . ?
B6 C1 B2 B8 103.07(10) . . . . ?
B6 C1 B3 B2 -36.45(10) . . . . ?
B6 C1 B3 B4 106.49(11) . . . . ?
B6 C1 B3 B8 2.88(13) . . . . ?
B6 C1 B3 B9 66.88(12) . . . . ?
B6 C1 B4 B3 -106.37(11) . . . . ?
B6 C1 B4 B5 36.45(10) . . . . ?
B6 C1 B4 B9 -67.14(13) . . . . ?
B6 C1 B4 B10 -2.80(13) . . . . ?
B6 C1 B5 B4 -142.55(9) . . . . ?
B6 C1 B5 B10 -103.40(10) . . . . ?
B6 C1 B5 B11 -39.55(9) . . . . ?
B6 B2 B3 C1 33.40(9) . . . . ?
B6 B2 B3 B4 1.04(12) . . . . ?
B6 B2 B3 B8 -101.93(10) . . . . ?
B6 B2 B3 B9 -63.06(12) . . . . ?
B6 B2 B7 C13 -109.07(11) . . . . ?
B6 B2 B7 B8 138.66(9) . . . . ?
B6 B2 B7 B11 36.83(8) . . . . ?
B6 B2 B7 B12 98.83(9) . . . . ?
B6 B2 B8 C19 -148.01(10) . . . . ?
B6 B2 B8 B3 101.34(11) . . . . ?
B6 B2 B8 B7 -37.45(9) . . . . ?
B6 B2 B8 B9 64.35(11) . . . . ?
B6 B2 B8 B12 2.38(12) . . . . ?
B6 B5 B10 B4 -100.12(11) . . . . ?
B6 B5 B10 B9 -62.84(12) . . . . ?
B6 B5 B10 B11 37.76(9) . . . . ?
B6 B5 B10 B12 -0.45(13) . . . . ?
B6 B5 B10 C31 152.12(11) . . . . ?
B6 B5 B10 I1 145.84(12) . . . . ?
B6 B5 B11 C37 108.26(12) . . . . ?
B6 B5 B11 B7 -36.92(9) . . . . ?
B6 B5 B11 B10 -137.97(10) . . . . ?
B6 B5 B11 B12 -99.71(10) . . . . ?
B6 B7 B8 C19 144.09(10) . . . . ?
B6 B7 B8 B2 36.65(9) . . . . ?
B6 B7 B8 B3 0.38(11) . . . . ?
B6 B7 B8 B9 -61.77(11) . . . . ?
B6 B7 B8 B12 -98.01(9) . . . . ?
B6 B7 B11 C37 -108.13(12) . . . . ?
B6 B7 B11 B5 36.90(9) . . . . ?
B6 B7 B11 B10 98.66(10) . . . . ?
B6 B7 B11 B12 136.00(9) . . . . ?
B6 B7 B12 C43 -146.49(11) . . . . ?
B6 B7 B12 B8 101.72(10) . . . . ?
B6 B7 B12 B9 64.71(11) . . . . ?
B6 B7 B12 B10 -0.19(12) . . . . ?
B6 B7 B12 B11 -38.14(9) . . . . ?
B6 B11 B12 C43 152.94(10) . . . . ?
B6 B11 B12 B7 38.49(8) . . . . ?
B6 B11 B12 B8 2.26(11) . . . . ?
B6 B11 B12 B9 -62.62(11) . . . . ?
B6 B11 B12 B10 -99.67(10) . . . . ?
B7 C13 C14 C15 -178.09(11) . . . . ?
B7 C13 C18 C17 178.17(13) . . . . ?
B7 B2 B3 C1 97.72(11) . . . . ?
B7 B2 B3 B4 65.35(12) . . . . ?
B7 B2 B3 B8 -37.61(9) . . . . ?
B7 B2 B3 B9 1.25(13) . . . . ?
B7 B2 B6 C1 -135.51(9) . . . . ?
B7 B2 B6 B5 -103.22(10) . . . . ?
B7 B2 B6 B11 -38.72(9) . . . . ?
B7 B2 B8 C19 -110.56(11) . . . . ?
B7 B2 B8 B3 138.79(10) . . . . ?
B7 B2 B8 B9 101.80(10) . . . . ?
B7 B2 B8 B12 39.83(8) . . . . ?
B7 B6 B11 C37 111.18(11) . . . . ?
B7 B6 B11 B5 -138.04(10) . . . . ?
B7 B6 B11 B10 -101.48(10) . . . . ?
B7 B6 B11 B12 -38.79(8) . . . . ?
B7 B8 B9 C25 -152.97(10) . . . . ?
B7 B8 B9 B3 99.45(10) . . . . ?
B7 B8 B9 B4 62.08(11) . . . . ?
B7 B8 B9 B10 0.45(11) . . . . ?
B7 B8 B9 B12 -36.56(8) . . . . ?
B7 B8 B12 C43 -112.98(11) . . . . ?
B7 B8 B12 B9 139.22(9) . . . . ?
B7 B8 B12 B10 101.29(9) . . . . ?
B7 B8 B12 B11 36.61(8) . . . . ?
B7 B11 B12 C43 114.45(11) . . . . ?
B7 B11 B12 B8 -36.23(8) . . . . ?
B7 B11 B12 B9 -101.11(9) . . . . ?
B7 B11 B12 B10 -138.15(9) . . . . ?
B8 C19 C20 C21 -179.31(14) . . . . ?
B8 C19 C24 C23 179.21(13) . . . . ?
B8 B2 B3 C1 135.33(10) . . . . ?
B8 B2 B3 B4 102.97(10) . . . . ?
B8 B2 B3 B9 38.86(9) . . . . ?
B8 B2 B6 C1 -97.83(10) . . . . ?
B8 B2 B6 B5 -65.54(11) . . . . ?
B8 B2 B6 B7 37.68(8) . . . . ?
B8 B2 B6 B11 -1.04(12) . . . . ?
B8 B2 B7 C13 112.27(11) . . . . ?
B8 B2 B7 B6 -138.66(9) . . . . ?
B8 B2 B7 B11 -101.84(9) . . . . ?
B8 B2 B7 B12 -39.84(8) . . . . ?
B8 B3 B4 C1 96.32(10) . . . . ?
B8 B3 B4 B5 63.39(12) . . . . ?
B8 B3 B4 B9 -38.77(9) . . . . ?
B8 B3 B4 B10 -0.29(13) . . . . ?
B8 B3 B9 C25 -116.07(12) . . . . ?
B8 B3 B9 B4 137.76(10) . . . . ?
B8 B3 B9 B10 101.42(9) . . . . ?
B8 B3 B9 B12 38.83(9) . . . . ?
B8 B7 B11 C37 151.89(10) . . . . ?
B8 B7 B11 B5 -63.07(11) . . . . ?
B8 B7 B11 B6 -99.98(10) . . . . ?
B8 B7 B11 B10 -1.32(11) . . . . ?
B8 B7 B11 B12 36.02(8) . . . . ?
B8 B7 B12 C43 111.79(12) . . . . ?
B8 B7 B12 B9 -37.02(8) . . . . ?
B8 B7 B12 B10 -101.91(10) . . . . ?
B8 B7 B12 B11 -139.86(9) . . . . ?
B8 B9 B10 B4 99.51(10) . . . . ?
B8 B9 B10 B5 62.02(11) . . . . ?
B8 B9 B10 B11 -1.26(11) . . . . ?
B8 B9 B10 B12 -37.12(8) . . . . ?
B8 B9 B10 C31 -153.76(10) . . . . ?
B8 B9 B10 I1 -147.66(11) . . . . ?
B8 B9 B12 C43 -113.74(11) . . . . ?
B8 B9 B12 B7 36.68(8) . . . . ?
B8 B9 B12 B10 138.46(9) . . . . ?
B8 B9 B12 B11 101.56(10) . . . . ?
B9 C25 C26 C27 170.20(12) . . . . ?
B9 C25 C30 C29 -170.43(12) . . . . ?
B9 B3 B4 C1 135.10(10) . . . . ?
B9 B3 B4 B5 102.16(10) . . . . ?
B9 B3 B4 B10 38.48(9) . . . . ?
B9 B3 B8 C19 115.14(12) . . . . ?
B9 B3 B8 B2 -137.58(10) . . . . ?
B9 B3 B8 B7 -101.21(10) . . . . ?
B9 B3 B8 B12 -38.32(8) . . . . ?
B9 B4 B5 C1 96.57(10) . . . . ?
B9 B4 B5 B6 63.37(12) . . . . ?
B9 B4 B5 B10 -38.58(9) . . . . ?
B9 B4 B5 B11 -0.10(13) . . . . ?
B9 B4 B10 B5 138.11(9) . . . . ?
B9 B4 B10 B11 100.52(9) . . . . ?
B9 B4 B10 B12 37.99(8) . . . . ?
B9 B4 B10 C31 -112.03(12) . . . . ?
B9 B4 B10 I1 -112.60(13) . . . . ?
B9 B8 B12 C43 107.79(11) . . . . ?
B9 B8 B12 B7 -139.22(9) . . . . ?
B9 B8 B12 B10 -37.94(8) . . . . ?
B9 B8 B12 B11 -102.62(9) . . . . ?
B9 B10 B11 C37 -150.68(10) . . . . ?
B9 B10 B11 B5 100.76(10) . . . . ?
B9 B10 B11 B6 63.91(11) . . . . ?
B9 B10 B11 B7 1.59(11) . . . . ?
B9 B10 B11 B12 -35.78(8) . . . . ?
B9 B10 B12 C43 -109.87(11) . . . . ?
B9 B10 B12 B7 101.63(9) . . . . ?
B9 B10 B12 B8 37.81(8) . . . . ?
B9 B10 B12 B11 139.65(9) . . . . ?
B9 B10 C31 C32 -23.15(17) . . . . ?
B9 B10 C31 C36 159.27(11) . . . . ?
B10 B4 B5 C1 135.15(10) . . . . ?
B10 B4 B5 B6 101.96(10) . . . . ?
B10 B4 B5 B11 38.49(9) . . . . ?
B10 B4 B9 C25 110.89(11) . . . . ?
B10 B4 B9 B3 -138.20(9) . . . . ?
B10 B4 B9 B8 -100.86(9) . . . . ?
B10 B4 B9 B12 -38.05(8) . . . . ?
B10 B5 B6 C1 96.35(11) . . . . ?
B10 B5 B6 B2 64.25(12) . . . . ?
B10 B5 B6 B7 0.35(14) . . . . ?
B10 B5 B6 B11 -38.42(9) . . . . ?
B10 B5 B11 C37 -113.77(12) . . . . ?
B10 B5 B11 B6 137.97(10) . . . . ?
B10 B5 B11 B7 101.05(10) . . . . ?
B10 B5 B11 B12 38.26(8) . . . . ?
B10 B9 B12 C43 107.80(11) . . . . ?
B10 B9 B12 B7 -101.78(9) . . . . ?
B10 B9 B12 B8 -138.46(9) . . . . ?
B10 B9 B12 B11 -36.90(8) . . . . ?
B10 B11 B12 C43 -107.40(11) . . . . ?
B10 B11 B12 B7 138.15(9) . . . . ?
B10 B11 B12 B8 101.92(9) . . . . ?
B10 B11 B12 B9 37.05(9) . . . . ?
B10 C31 C32 C33 179.89(12) . . . . ?
B10 C31 C36 C35 178.56(12) . . . . ?
B11 C37 C38 C39 179.98(12) . . . . ?
B11 C37 C42 C41 -179.82(11) . . . . ?
B11 B5 B6 C1 134.77(10) . . . . ?
B11 B5 B6 B2 102.68(10) . . . . ?
B11 B5 B6 B7 38.77(9) . . . . ?
B11 B5 B10 B4 -137.88(10) . . . . ?
B11 B5 B10 B9 -100.60(10) . . . . ?
B11 B5 B10 B12 -38.21(9) . . . . ?
B11 B5 B10 C31 114.36(12) . . . . ?
B11 B5 B10 I1 108.08(12) . . . . ?
B11 B6 B7 C13 -116.76(12) . . . . ?
B11 B6 B7 B2 137.91(9) . . . . ?
B11 B6 B7 B8 101.14(10) . . . . ?
B11 B6 B7 B12 38.28(8) . . . . ?
B11 B7 B8 C19 -153.60(10) . . . . ?
B11 B7 B8 B2 98.96(10) . . . . ?
B11 B7 B8 B3 62.69(11) . . . . ?
B11 B7 B8 B9 0.54(11) . . . . ?
B11 B7 B8 B12 -35.70(8) . . . . ?
B11 B7 B12 C43 -108.35(12) . . . . ?
B11 B7 B12 B8 139.86(9) . . . . ?
B11 B7 B12 B9 102.84(10) . . . . ?
B11 B7 B12 B10 37.95(9) . . . . ?
B11 B10 B12 C43 110.49(11) . . . . ?
B11 B10 B12 B7 -38.02(9) . . . . ?
B11 B10 B12 B8 -101.84(10) . . . . ?
B11 B10 B12 B9 -139.65(9) . . . . ?
B11 B10 C31 C32 -171.14(11) . . . . ?
B11 B10 C31 C36 11.29(18) . . . . ?
B12 B7 B8 C19 -117.90(11) . . . . ?
B12 B7 B8 B2 134.67(9) . . . . ?
B12 B7 B8 B3 98.39(9) . . . . ?
B12 B7 B8 B9 36.24(8) . . . . ?
B12 B7 B11 C37 115.87(11) . . . . ?
B12 B7 B11 B5 -99.09(9) . . . . ?
B12 B7 B11 B6 -136.00(9) . . . . ?
B12 B7 B11 B10 -37.34(8) . . . . ?
B12 B8 B9 C25 -116.40(12) . . . . ?
B12 B8 B9 B3 136.02(10) . . . . ?
B12 B8 B9 B4 98.65(10) . . . . ?
B12 B8 B9 B10 37.01(8) . . . . ?
B12 B9 B10 B4 136.62(9) . . . . ?
B12 B9 B10 B5 99.13(9) . . . . ?
B12 B9 B10 B11 35.86(8) . . . . ?
B12 B9 B10 C31 -116.64(12) . . . . ?
B12 B9 B10 I1 -110.54(12) . . . . ?
B12 B10 B11 C37 -114.91(12) . . . . ?
B12 B10 B11 B5 136.53(10) . . . . ?
B12 B10 B11 B6 99.69(10) . . . . ?
B12 B10 B11 B7 37.37(8) . . . . ?
B12 B10 C31 C32 -96.35(16) . . . . ?
B12 B10 C31 C36 86.07(16) . . . . ?
C31 B10 B11 C37 1.03(17) . . . . ?
C31 B10 B11 B5 -107.53(13) . . . . ?
C31 B10 B11 B6 -144.37(11) . . . . ?
C31 B10 B11 B7 153.31(10) . . . . ?
C31 B10 B11 B12 115.94(12) . . . . ?
C31 B10 B12 C43 -1.22(17) . . . . ?
C31 B10 B12 B7 -149.73(12) . . . . ?
C31 B10 B12 B8 146.46(12) . . . . ?
C31 B10 B12 B9 108.64(13) . . . . ?
C31 B10 B12 B11 -111.71(14) . . . . ?
C31 C32 C33 C34 1.6(2) . . . . ?
C32 C31 C36 C35 0.9(2) . . . . ?
C32 C33 C34 C35 0.8(2) . . . . ?
C33 C34 C35 C36 -2.3(2) . . . . ?
C34 C35 C36 C31 1.4(2) . . . . ?
C36 C31 C32 C33 -2.4(2) . . . . ?
I1 B10 B11 C37 -2.46(16) . . . . ?
I1 B10 B11 B5 -111.02(12) . . . . ?
I1 B10 B11 B6 -147.87(10) . . . . ?
I1 B10 B11 B7 149.81(10) . . . . ?
I1 B10 B11 B12 112.44(11) . . . . ?
I1 B10 B12 C43 3.16(16) . . . . ?
I1 B10 B12 B7 -145.35(12) . . . . ?
I1 B10 B12 B8 150.83(11) . . . . ?
I1 B10 B12 B9 113.02(13) . . . . ?
I1 B10 B12 B11 -107.33(13) . . . . ?
C44 N1 C46 C47 59.58(15) . . . . ?
C44 N1 C48 C49 -172.16(12) . . . . ?
C44 N1 C50 C51 64.19(14) . . . . ?
C46 N1 C44 C45 52.68(16) . . . . ?
C46 N1 C48 C49 67.13(15) . . . . ?
C46 N1 C50 C51 -174.98(11) . . . . ?
C48 N1 C44 C45 -66.59(16) . . . . ?
C48 N1 C46 C47 178.87(12) . . . . ?
C48 N1 C50 C51 -55.14(15) . . . . ?
C50 N1 C44 C45 172.40(12) . . . . ?
C50 N1 C46 C47 -59.62(15) . . . . ?
C50 N1 C48 C49 -53.04(16) . . . . ?
